data_7234813
loop_
_publ_author_name
'Zhou, Hui'
'Zhang, Hui'
'Mu, Sen'
'Zhang, Wen-Zhen'
'Ren, Wei-Min'
'Lu, Xiaobing'

_publ_section_title
;
 Highly Regio- and Stereoselective Synthesis of Cyclic Carbonates from
 Biomass-derived Polyols via Organocatalytic Cascade Reaction
;
_journal_name_full 'Green Chemistry'
_journal_paper_doi 10.1039/C9GC03013A
_journal_year 2019
_chemical_absolute_configuration ad
_chemical_formula_moiety 'C15 H17 Cl3 O10'
_chemical_formula_sum 'C15 H17 Cl3 O10'
_chemical_formula_weight 463.64
_space_group_crystal_system orthorhombic
_space_group_IT_number 19
_space_group_name_Hall 'P 2ac 2ab'
_space_group_name_H-M_alt 'P 21 21 21'
_symmetry_space_group_name_Hall 'P 2ac 2ab'
_symmetry_space_group_name_H-M 'P 21 21 21'
_atom_sites_solution_hydrogens geom
_atom_sites_solution_primary dual
_audit_creation_date 2019-06-19
_audit_creation_method
;
Olex2 1.2
(compiled 2018.05.29 svn.r3508 for OlexSys, GUI svn.r5506)
;
_audit_update_record
;
2019-06-28 deposited with the CCDC.    2019-10-28 downloaded from the CCDC.
;
_cell_angle_alpha 90
_cell_angle_beta 90
_cell_angle_gamma 90
_cell_formula_units_Z 4
_cell_length_a 8.238(7)
_cell_length_b 13.923(12)
_cell_length_c 17.649(15)
_cell_measurement_reflns_used 1372
_cell_measurement_temperature 293
_cell_measurement_theta_max 18.218
_cell_measurement_theta_min 2.728
_cell_volume 2024(3)
_computing_cell_refinement 'SAINT V8.32B (?, 2016)'
_computing_data_reduction 'SAINT V8.32B (?, 2016)'
_computing_molecular_graphics 'Olex2 (Dolomanov et al., 2009)'
_computing_publication_material 'Olex2 (Dolomanov et al., 2009)'
_computing_structure_refinement 'ShelXL (Sheldrick, 2015)'
_computing_structure_solution 'ShelXT (Sheldrick, 2015)'
_diffrn_ambient_temperature 293
_diffrn_measured_fraction_theta_full 1.000
_diffrn_measured_fraction_theta_max 1.000
_diffrn_measurement_device_type 'Bruker D8 Venture'
_diffrn_radiation_type MoK\a
_diffrn_radiation_wavelength 0.71073
_diffrn_reflns_av_R_equivalents 0.0618
_diffrn_reflns_av_unetI/netI 0.0729
_diffrn_reflns_Laue_measured_fraction_full 1.000
_diffrn_reflns_Laue_measured_fraction_max 1.000
_diffrn_reflns_limit_h_max 9
_diffrn_reflns_limit_h_min -9
_diffrn_reflns_limit_k_max 16
_diffrn_reflns_limit_k_min -16
_diffrn_reflns_limit_l_max 17
_diffrn_reflns_limit_l_min -21
_diffrn_reflns_number 10369
_diffrn_reflns_point_group_measured_fraction_full 1.000
_diffrn_reflns_point_group_measured_fraction_max 1.000
_diffrn_reflns_theta_full 25.023
_diffrn_reflns_theta_max 25.023
_diffrn_reflns_theta_min 1.863
_exptl_absorpt_coefficient_mu 0.502
_exptl_absorpt_correction_T_max 0.7456
_exptl_absorpt_correction_T_min 0.4627
_exptl_absorpt_correction_type multi-scan
_exptl_absorpt_process_details
'SADABS-2012/1 (Bruker,2012) was used for absorption correction. wR2(int) was 0.0844 before and 0.0542 after correction. The Ratio of minimum to maximum transmission is 0.6206. The \l/2 correction factor is 0.0015.'
_exptl_crystal_colour colourless
_exptl_crystal_colour_primary colourless
_exptl_crystal_density_diffrn 1.521
_exptl_crystal_description block
_exptl_crystal_F_000 952
_refine_diff_density_max 0.380
_refine_diff_density_min -0.287
_refine_diff_density_rms 0.075
_refine_ls_abs_structure_details
;
 Refined as an inversion twin.
;
_refine_ls_abs_structure_Flack -0.1(2)
_refine_ls_extinction_coef 0.012(3)
_refine_ls_extinction_expression Fc^*^=kFc[1+0.001xFc^2^\l^3^/sin(2\q)]^-1/4^
_refine_ls_extinction_method 'SHELXL-2018/3 (Sheldrick 2018)'
_refine_ls_goodness_of_fit_ref 1.031
_refine_ls_hydrogen_treatment constr
_refine_ls_matrix_type full
_refine_ls_number_parameters 258
_refine_ls_number_reflns 3582
_refine_ls_number_restraints 0
_refine_ls_restrained_S_all 1.031
_refine_ls_R_factor_all 0.1207
_refine_ls_R_factor_gt 0.0658
_refine_ls_shift/su_max 0.001
_refine_ls_shift/su_mean 0.000
_refine_ls_structure_factor_coef Fsqd
_refine_ls_weighting_details 'w=1/[\s^2^(Fo^2^)+(0.0976P)^2^] where P=(Fo^2^+2Fc^2^)/3'
_refine_ls_weighting_scheme calc
_refine_ls_wR_factor_gt 0.1611
_refine_ls_wR_factor_ref 0.1913
_reflns_Friedel_coverage 0.738
_reflns_Friedel_fraction_full 0.999
_reflns_Friedel_fraction_max 0.999
_reflns_number_gt 2013
_reflns_number_total 3582
_reflns_threshold_expression 'I > 2\s(I)'
_cod_data_source_file c9gc03013a2.cif
_cod_data_source_block 19june12a_0m
_cod_database_code 7234813
_shelx_shelxl_version_number 2018/3
_shelx_space_group_comment
;
The symmetry employed for this shelxl refinement is uniquely defined
by the following loop, which should always be used as a source of
symmetry information in preference to the above space-group names.
They are only intended as comments.
;
_olex2_refinement_description
;
1. Twinned data refinement
 Scales: 1.1(2)
 -0.1(2)
2. Fixed Uiso
 At 1.2 times of:
  All C(H) groups, All C(H,H) groups
 At 1.5 times of:
  All C(H,H,H) groups
3.a Ternary CH refined with riding coordinates:
 C2(H2), C3(H3), C4(H4), C5(H5), C12(H12), C13(H13)
3.b Secondary CH2 refined with riding coordinates:
 C15(H15A,H15B)
3.c Idealised Me refined as rotating group:
 C9(H9A,H9B,H9C), C10(H10A,H10B,H10C), C11(H11A,H11B,H11C)
;
_olex2_submission_special_instructions 'No special instructions were received'

loop_
_space_group_symop_operation_xyz
'x, y, z'
'-x+1/2, -y, z+1/2'
'-x, y+1/2, -z+1/2'
'x+1/2, -y+1/2, -z'

loop_
_atom_site_label
_atom_site_type_symbol
_atom_site_fract_x
_atom_site_fract_y
_atom_site_fract_z
_atom_site_U_iso_or_equiv
_atom_site_adp_type
_atom_site_occupancy
_atom_site_site_symmetry_order
_atom_site_calc_flag
_atom_site_refinement_flags_posn
Cl1 Cl -0.0518(3) 0.6832(2) 0.93929(16) 0.1154(11) Uani 1 1 d .
Cl2 Cl -0.0561(4) 0.6433(3) 0.77874(18) 0.1278(13) Uani 1 1 d .
Cl3 Cl -0.1894(3) 0.8213(3) 0.8377(2) 0.1418(15) Uani 1 1 d .
O1 O 0.2515(7) 0.7154(4) 0.8469(3) 0.0794(16) Uani 1 1 d .
O2 O 0.4248(7) 0.6736(4) 0.7495(3) 0.0734(15) Uani 1 1 d .
O3 O 0.4804(5) 0.8409(3) 0.6450(3) 0.0622(13) Uani 1 1 d .
O4 O 0.4014(7) 0.8720(5) 0.5244(3) 0.0780(17) Uani 1 1 d .
O5 O 0.6659(7) 0.8667(4) 0.5103(3) 0.0746(16) Uani 1 1 d .
O6 O 0.5121(8) 0.7816(6) 0.4324(4) 0.097(2) Uani 1 1 d .
O7 O 0.1413(7) 0.8285(5) 0.7713(3) 0.0859(18) Uani 1 1 d .
O8 O 0.4289(8) 0.5456(4) 0.6123(4) 0.0908(19) Uani 1 1 d .
O9 O 0.6924(10) 0.5592(6) 0.6123(5) 0.103(2) Uani 1 1 d .
O10 O 0.5828(12) 0.4156(5) 0.5927(4) 0.120(3) Uani 1 1 d .
C1 C -0.0335(11) 0.7333(8) 0.8486(6) 0.094(3) Uani 1 1 d .
C2 C 0.1273(10) 0.7831(7) 0.8420(5) 0.078(2) Uani 1 1 d .
H2 H 0.138834 0.830485 0.882646 0.093 Uiso 1 1 calc R
C3 C 0.3801(10) 0.7453(6) 0.7985(5) 0.069(2) Uani 1 1 d .
H3 H 0.473534 0.766859 0.828397 0.083 Uiso 1 1 calc R
C4 C 0.3548(9) 0.6902(6) 0.6766(5) 0.066(2) Uani 1 1 d .
H4 H 0.247347 0.660054 0.675568 0.079 Uiso 1 1 calc R
C5 C 0.3320(9) 0.7990(6) 0.6718(4) 0.0608(19) Uani 1 1 d .
H5 H 0.238430 0.817036 0.640570 0.073 Uiso 1 1 calc R
C6 C 0.4627(11) 0.9151(6) 0.5920(5) 0.066(2) Uani 1 1 d .
C7 C 0.5264(10) 0.8348(8) 0.4835(6) 0.077(2) Uani 1 1 d .
C8 C 0.6378(11) 0.9438(6) 0.5648(5) 0.077(2) Uani 1 1 d .
C9 C 0.7641(12) 0.9351(9) 0.6266(6) 0.108(4) Uani 1 1 d .
H9A H 0.753140 0.873959 0.651283 0.162 Uiso 1 1 calc GR
H9B H 0.748910 0.985546 0.662981 0.162 Uiso 1 1 calc GR
H9C H 0.870543 0.940154 0.604807 0.162 Uiso 1 1 calc GR
C10 C 0.6430(17) 1.0354(7) 0.5229(6) 0.112(4) Uani 1 1 d .
H10A H 0.745382 1.041146 0.497284 0.167 Uiso 1 1 calc GR
H10B H 0.630404 1.087876 0.557704 0.167 Uiso 1 1 calc GR
H10C H 0.556660 1.036883 0.486382 0.167 Uiso 1 1 calc GR
C11 C 0.3553(14) 0.9926(7) 0.6157(6) 0.104(4) Uani 1 1 d .
H11A H 0.249278 0.967070 0.626068 0.156 Uiso 1 1 calc GR
H11B H 0.347893 1.039579 0.576077 0.156 Uiso 1 1 calc GR
H11C H 0.397761 1.022147 0.660688 0.156 Uiso 1 1 calc GR
C12 C 0.3109(9) 0.8270(7) 0.7534(4) 0.068(2) Uani 1 1 d .
H12 H 0.364043 0.888163 0.765120 0.081 Uiso 1 1 calc R
C13 C 0.4537(10) 0.6489(6) 0.6136(5) 0.067(2) Uani 1 1 d .
H13 H 0.421055 0.677207 0.565120 0.081 Uiso 1 1 calc R
C14 C 0.5703(15) 0.5005(9) 0.6039(6) 0.091(3) Uani 1 1 d .
C15 C 0.6376(10) 0.6559(6) 0.6235(5) 0.077(2) Uani 1 1 d .
H15A H 0.684680 0.698778 0.586165 0.093 Uiso 1 1 calc R
H15B H 0.665337 0.678621 0.673770 0.093 Uiso 1 1 calc R

loop_
_atom_site_aniso_label
_atom_site_aniso_U_11
_atom_site_aniso_U_22
_atom_site_aniso_U_33
_atom_site_aniso_U_23
_atom_site_aniso_U_13
_atom_site_aniso_U_12
Cl1 0.0848(16) 0.168(3) 0.0930(18) 0.0041(19) 0.0205(14) -0.0429(18)
Cl2 0.0876(18) 0.189(3) 0.107(2) -0.029(2) 0.0014(16) -0.050(2)
Cl3 0.0534(13) 0.234(4) 0.138(3) -0.003(3) 0.0062(14) 0.0183(19)
O1 0.056(3) 0.104(4) 0.078(4) 0.016(3) 0.007(3) -0.006(3)
O2 0.065(3) 0.091(4) 0.065(3) 0.011(3) 0.002(3) 0.010(3)
O3 0.045(3) 0.076(3) 0.066(3) 0.010(3) 0.004(2) 0.002(3)
O4 0.062(4) 0.108(4) 0.064(4) 0.010(3) 0.005(3) 0.017(3)
O5 0.052(3) 0.091(4) 0.081(4) 0.001(3) 0.018(3) -0.002(3)
O6 0.084(5) 0.138(5) 0.070(4) -0.020(4) 0.007(3) 0.007(4)
O7 0.056(3) 0.123(5) 0.078(4) 0.022(4) 0.013(3) 0.011(3)
O8 0.082(5) 0.081(4) 0.109(5) -0.012(4) -0.014(4) -0.004(4)
O9 0.080(5) 0.099(5) 0.129(6) 0.007(4) 0.013(4) 0.031(4)
O10 0.176(9) 0.082(5) 0.102(5) -0.004(4) -0.005(5) 0.035(5)
C1 0.060(5) 0.133(8) 0.088(7) -0.001(6) -0.002(5) -0.006(6)
C2 0.053(4) 0.110(7) 0.070(6) 0.000(5) 0.000(4) -0.012(5)
C3 0.045(4) 0.102(6) 0.060(5) 0.000(5) 0.004(4) -0.012(4)
C4 0.042(4) 0.084(5) 0.071(5) -0.001(4) -0.006(4) -0.005(4)
C5 0.046(4) 0.080(5) 0.056(5) 0.004(4) 0.001(3) 0.001(4)
C6 0.068(5) 0.073(5) 0.058(5) 0.005(4) 0.012(4) 0.005(5)
C7 0.057(5) 0.102(6) 0.071(6) 0.007(6) 0.011(5) 0.013(5)
C8 0.067(5) 0.085(6) 0.080(6) -0.002(5) 0.008(5) -0.007(5)
C9 0.069(6) 0.144(9) 0.111(9) -0.008(7) 0.011(6) -0.027(7)
C10 0.132(10) 0.090(7) 0.112(8) 0.014(6) 0.033(8) -0.011(7)
C11 0.112(8) 0.088(6) 0.112(8) 0.013(6) 0.037(7) 0.040(7)
C12 0.045(4) 0.095(6) 0.063(5) 0.004(5) 0.004(3) 0.000(4)
C13 0.061(5) 0.077(5) 0.064(5) -0.013(4) -0.002(4) 0.002(5)
C14 0.098(8) 0.105(8) 0.070(6) 0.012(6) -0.018(6) 0.017(8)
C15 0.055(5) 0.087(6) 0.090(7) -0.006(5) 0.011(4) 0.010(5)

loop_
_atom_type_symbol
_atom_type_description
_atom_type_scat_dispersion_real
_atom_type_scat_dispersion_imag
_atom_type_scat_source
C C 0.0033 0.0016 'International Tables Vol C Tables 4.2.6.8 and 6.1.1.4'
H H 0.0000 0.0000 'International Tables Vol C Tables 4.2.6.8 and 6.1.1.4'
Cl Cl 0.1484 0.1585 'International Tables Vol C Tables 4.2.6.8 and 6.1.1.4'
O O 0.0106 0.0060 'International Tables Vol C Tables 4.2.6.8 and 6.1.1.4'

loop_
_geom_angle_atom_site_label_1
_geom_angle_atom_site_label_2
_geom_angle_atom_site_label_3
_geom_angle
C2 O1 C3 108.2(6)
C3 O2 C4 110.0(6)
C6 O3 C5 115.5(6)
C7 O4 C6 109.6(7)
C7 O5 C8 110.2(7)
C2 O7 C12 105.6(6)
C14 O8 C13 110.2(8)
C14 O9 C15 111.1(8)
Cl1 C1 Cl2 110.3(6)
Cl1 C1 Cl3 108.1(6)
Cl2 C1 Cl3 109.6(5)
C2 C1 Cl1 109.3(7)
C2 C1 Cl2 111.5(7)
C2 C1 Cl3 108.1(8)
O1 C2 O7 107.5(7)
O1 C2 C1 109.4(8)
O1 C2 H2 109.8
O7 C2 C1 110.5(7)
O7 C2 H2 109.8
C1 C2 H2 109.8
O1 C3 H3 110.6
O1 C3 C12 104.9(7)
O2 C3 O1 111.5(7)
O2 C3 H3 110.6
O2 C3 C12 108.6(7)
C12 C3 H3 110.6
O2 C4 H4 108.2
O2 C4 C5 105.1(6)
O2 C4 C13 112.8(6)
C5 C4 H4 108.2
C13 C4 H4 108.2
C13 C4 C5 114.0(7)
O3 C5 C4 108.4(6)
O3 C5 H5 112.4
O3 C5 C12 108.0(6)
C4 C5 H5 112.4
C12 C5 C4 102.6(7)
C12 C5 H5 112.4
O3 C6 O4 106.5(6)
O3 C6 C8 107.2(7)
O3 C6 C11 114.6(7)
O4 C6 C8 100.2(6)
O4 C6 C11 109.7(8)
C11 C6 C8 117.2(8)
O5 C7 O4 110.0(9)
O6 C7 O4 124.9(9)
O6 C7 O5 125.1(8)
O5 C8 C6 99.2(6)
O5 C8 C9 107.9(8)
O5 C8 C10 107.5(8)
C9 C8 C6 113.0(8)
C10 C8 C6 113.5(9)
C10 C8 C9 114.3(9)
C8 C9 H9A 109.5
C8 C9 H9B 109.5
C8 C9 H9C 109.5
H9A C9 H9B 109.5
H9A C9 H9C 109.5
H9B C9 H9C 109.5
C8 C10 H10A 109.5
C8 C10 H10B 109.5
C8 C10 H10C 109.5
H10A C10 H10B 109.5
H10A C10 H10C 109.5
H10B C10 H10C 109.5
C6 C11 H11A 109.5
C6 C11 H11B 109.5
C6 C11 H11C 109.5
H11A C11 H11B 109.5
H11A C11 H11C 109.5
H11B C11 H11C 109.5
O7 C12 C3 105.3(7)
O7 C12 C5 109.2(6)
O7 C12 H12 112.1
C3 C12 C5 105.6(7)
C3 C12 H12 112.1
C5 C12 H12 112.1
O8 C13 C4 108.5(7)
O8 C13 H13 110.2
O8 C13 C15 101.8(7)
C4 C13 H13 110.2
C4 C13 C15 115.6(7)
C15 C13 H13 110.2
O9 C14 O8 111.6(10)
O10 C14 O8 123.8(12)
O10 C14 O9 124.6(11)
O9 C15 C13 103.7(7)
O9 C15 H15A 111.0
O9 C15 H15B 111.0
C13 C15 H15A 111.0
C13 C15 H15B 111.0
H15A C15 H15B 109.0

loop_
_geom_bond_atom_site_label_1
_geom_bond_atom_site_label_2
_geom_bond_distance
Cl1 C1 1.752(11)
Cl2 C1 1.768(11)
Cl3 C1 1.786(11)
O1 C2 1.393(11)
O1 C3 1.423(9)
O2 C3 1.371(9)
O2 C4 1.428(9)
O3 C5 1.434(9)
O3 C6 1.402(9)
O4 C6 1.429(10)
O4 C7 1.360(10)
O5 C7 1.319(11)
O5 C8 1.461(11)
O6 C7 1.174(11)
O7 C2 1.403(10)
O7 C12 1.433(10)
O8 C13 1.453(10)
O8 C14 1.331(13)
O9 C14 1.304(13)
O9 C15 1.434(11)
O10 C14 1.203(12)
C1 C2 1.500(13)
C2 H2 0.9800
C3 H3 0.9800
C3 C12 1.502(12)
C4 H4 0.9800
C4 C5 1.529(11)
C4 C13 1.494(11)
C5 H5 0.9800
C5 C12 1.502(11)
C6 C8 1.572(13)
C6 C11 1.457(12)
C8 C9 1.512(14)
C8 C10 1.476(13)
C9 H9A 0.9600
C9 H9B 0.9600
C9 H9C 0.9600
C10 H10A 0.9600
C10 H10B 0.9600
C10 H10C 0.9600
C11 H11A 0.9600
C11 H11B 0.9600
C11 H11C 0.9600
C12 H12 0.9800
C13 H13 0.9800
C13 C15 1.528(12)
C15 H15A 0.9700
C15 H15B 0.9700

loop_
_geom_torsion_atom_site_label_1
_geom_torsion_atom_site_label_2
_geom_torsion_atom_site_label_3
_geom_torsion_atom_site_label_4
_geom_torsion
Cl1 C1 C2 O1 65.3(9)
Cl1 C1 C2 O7 -176.6(6)
Cl2 C1 C2 O1 -56.9(9)
Cl2 C1 C2 O7 61.2(10)
Cl3 C1 C2 O1 -177.3(6)
Cl3 C1 C2 O7 -59.2(9)
O1 C3 C12 O7 -8.2(9)
O1 C3 C12 C5 -123.7(7)
O2 C3 C12 O7 111.0(7)
O2 C3 C12 C5 -4.5(8)
O2 C4 C5 O3 86.0(7)
O2 C4 C5 C12 -28.1(7)
O2 C4 C13 O8 76.0(8)
O2 C4 C13 C15 -37.5(10)
O3 C5 C12 O7 152.5(7)
O3 C5 C12 C3 -94.7(7)
O3 C6 C8 O5 79.9(7)
O3 C6 C8 C9 -34.1(10)
O3 C6 C8 C10 -166.4(8)
O4 C6 C8 O5 -31.1(8)
O4 C6 C8 C9 -145.1(8)
O4 C6 C8 C10 82.6(9)
O8 C13 C15 O9 10.2(9)
C2 O1 C3 O2 -127.3(7)
C2 O1 C3 C12 -10.0(9)
C2 O7 C12 C3 23.2(9)
C2 O7 C12 C5 136.2(7)
C3 O1 C2 O7 25.3(9)
C3 O1 C2 C1 145.3(7)
C3 O2 C4 C5 27.1(8)
C3 O2 C4 C13 151.9(6)
C4 O2 C3 O1 100.6(7)
C4 O2 C3 C12 -14.4(8)
C4 C5 C12 O7 -93.2(8)
C4 C5 C12 C3 19.7(7)
C4 C13 C15 O9 127.6(8)
C5 O3 C6 O4 -68.3(7)
C5 O3 C6 C8 -174.8(7)
C5 O3 C6 C11 53.2(10)
C5 C4 C13 O8 -164.2(6)
C5 C4 C13 C15 82.3(9)
C6 O3 C5 C4 138.8(6)
C6 O3 C5 C12 -110.7(7)
C6 O4 C7 O5 -12.8(9)
C6 O4 C7 O6 166.6(9)
C7 O4 C6 O3 -83.6(7)
C7 O4 C6 C8 27.9(8)
C7 O4 C6 C11 151.8(8)
C7 O5 C8 C6 26.3(9)
C7 O5 C8 C9 144.2(8)
C7 O5 C8 C10 -92.1(10)
C8 O5 C7 O4 -10.4(10)
C8 O5 C7 O6 170.2(9)
C11 C6 C8 O5 -149.6(8)
C11 C6 C8 C9 96.4(10)
C11 C6 C8 C10 -35.8(12)
C12 O7 C2 O1 -30.3(9)
C12 O7 C2 C1 -149.6(8)
C13 O8 C14 O9 11.0(10)
C13 O8 C14 O10 -171.6(9)
C13 C4 C5 O3 -38.1(9)
C13 C4 C5 C12 -152.2(7)
C14 O8 C13 C4 -135.2(8)
C14 O8 C13 C15 -12.9(9)
C14 O9 C15 C13 -4.8(11)
C15 O9 C14 O8 -3.5(12)
C15 O9 C14 O10 179.0(9)

loop_
_twin_individual_id
_twin_individual_mass_fraction_refined
1 1.1(2)
2 -0.1(2)
